data_4313113
loop_
_publ_author_name
'Sheldon G. Shore'
'Ewan J. M. Hamilton'
'Adam N. Bridges'
'Joseph Bausch'
'Jeanette A. Krause-Bauer'
'Danan Dou'
'Jianping Liu'
'Shengming Liu'
'Bin Du'
'Heather Hall'
'Edward A. Meyers'
'Karl E. Vermillion'

_publ_section_title
;
 The Solid State Structure of [B10H11]- and Its Dynamic NMR Spectra in
 Solution
;
_journal_name_full 'Inorganic Chemistry'
_journal_page_first 1175
_journal_page_last 1186
_journal_paper_doi 10.1021/ic020540s
_journal_volume 42
_journal_year 2003
_chemical_formula_sum 'C25 H33 B10 P'
_chemical_formula_weight 472.58
_chemical_name_systematic
;
  ?
;
_space_group_IT_number 14
_symmetry_cell_setting monoclinic
_symmetry_space_group_name_Hall '-P 2ybc'
_symmetry_space_group_name_H-M 'P 1 21/c 1'
_atom_sites_solution_hydrogens geom
_atom_sites_solution_primary direct
_atom_sites_solution_secondary difmap
_audit_creation_method SHELXL-97
_cell_angle_alpha 90.00
_cell_angle_beta 107.911(8)
_cell_angle_gamma 90.00
_cell_formula_units_Z 4
_cell_length_a 10.036(2)
_cell_length_b 18.930(5)
_cell_length_c 15.165(4)
_cell_measurement_reflns_used '10 frames'
_cell_measurement_temperature 235(2)
_cell_volume 2741.4(12)
_computing_cell_refinement 'DENZO (Otwinowsky & Minor, 1997)'
_computing_data_collection 'COLLECT (Nonius, 1999)'
_computing_data_reduction 'DENZO (Otwinowsky & Minor, 1997)'
_computing_structure_refinement 'SHELXL-97 (Sheldrick, 1997)'
_computing_structure_solution 'SHELXS-97 (Sheldrick, 1990)'
_diffrn_ambient_temperature 293(2)
_diffrn_measurement_device 'Nonius KappaCCD'
_diffrn_measurement_method 'omega at 55/-55'
_diffrn_radiation_monochromator graphite
_diffrn_radiation_source 'fine-focus sealed tube'
_diffrn_radiation_type MoK\a
_diffrn_radiation_wavelength 0.71073
_diffrn_reflns_av_R_equivalents 0.0853
_diffrn_reflns_av_sigmaI/netI 0.1088
_diffrn_reflns_limit_h_max 13
_diffrn_reflns_limit_h_min -12
_diffrn_reflns_limit_k_max 24
_diffrn_reflns_limit_k_min -17
_diffrn_reflns_limit_l_max 18
_diffrn_reflns_limit_l_min -20
_diffrn_reflns_number 18581
_diffrn_reflns_theta_max 28.30
_diffrn_reflns_theta_min 2.39
_exptl_absorpt_coefficient_mu 0.114
_exptl_crystal_colour colorless
_exptl_crystal_density_diffrn 1.145
_exptl_crystal_description chunk
_exptl_crystal_F_000 992
_exptl_crystal_size_max 0.85
_exptl_crystal_size_mid 0.45
_exptl_crystal_size_min 0.40
_refine_diff_density_max 0.221
_refine_diff_density_min -0.414
_refine_diff_density_rms 0.063
_refine_ls_extinction_method none
_refine_ls_goodness_of_fit_all 0.878
_refine_ls_goodness_of_fit_obs 1.087
_refine_ls_matrix_type full
_refine_ls_number_parameters 457
_refine_ls_number_reflns 6667
_refine_ls_number_restraints 0
_refine_ls_restrained_S_all 0.878
_refine_ls_restrained_S_obs 1.087
_refine_ls_R_factor_all 0.0956
_refine_ls_R_factor_obs 0.0563
_refine_ls_shift/esd_max 0.000
_refine_ls_shift/esd_mean 0.000
_refine_ls_structure_factor_coef Fsqd
_refine_ls_weighting_details 'w=1/[\s^2^(Fo^2^)+(0.0511P)^2^+0.9017P] where P=(Fo^2^+2Fc^2^)/3'
_refine_ls_weighting_scheme calc
_refine_ls_wR_factor_all 0.1376
_refine_ls_wR_factor_obs 0.1257
_reflns_number_observed 3798
_reflns_number_total 6667
_reflns_observed_criterion >2sigma(I)
_cod_data_source_file ic020540s_4.cif
_cod_data_source_block '[PPh3(Benzyl)][B10H11]at235K'
_cod_depositor_comments
;
The following automatic conversions were performed:

'_symmetry_cell_setting' value 'Monoclinic' changed to 'monoclinic'
according to the built-in table from CIF Core dictionary named
'cif_core.dic' version 2.4.1 from 2010-06-29.

Automatic conversion script
Id: cif_fix_values 1646 2011-03-28 12:23:43Z adriana 

The following automatic conversions were performed:

'_refine_ls_weighting_scheme' value 'calc
w=1/[\s^2^(Fo^2^)+(0.0511P)^2^+0.9017P] where P=(Fo^2^+2Fc^2^)/3' was
changed to 'calc'. New tag '_refine_ls_weighting_details' was
created. The value of the new tag was set to
'w=1/[\s^2^(Fo^2^)+(0.0511P)^2^+0.9017P] where P=(Fo^2^+2Fc^2^)/3'.

Automatic conversion script
Id: cif_fix_values 3143 2015-03-26 13:38:13Z robertas 
;
_cod_database_code 4313113

loop_
_symmetry_equiv_pos_as_xyz
'x, y, z'
'-x, y+1/2, -z+1/2'
'-x, -y, -z'
'x, -y-1/2, z-1/2'

loop_
_atom_site_aniso_label
_atom_site_aniso_U_11
_atom_site_aniso_U_22
_atom_site_aniso_U_33
_atom_site_aniso_U_23
_atom_site_aniso_U_13
_atom_site_aniso_U_12
P1 0.0263(2) 0.0250(3) 0.0343(3) -0.0018(2) 0.0071(2) -0.0003(2)
C1A 0.0308(9) 0.0289(11) 0.0377(12) 0.0038(9) 0.0104(8) 0.0055(8)
C2A 0.0612(14) 0.0334(13) 0.0459(14) 0.0003(11) 0.0140(12) 0.0085(11)
C3A 0.081(2) 0.0344(15) 0.066(2) 0.0061(13) 0.0284(15) 0.0164(13)
C4A 0.061(2) 0.052(2) 0.063(2) 0.0205(15) 0.0205(13) 0.0231(13)
C5A 0.0441(13) 0.064(2) 0.051(2) 0.0099(14) 0.0051(12) 0.0114(12)
C6A 0.0378(11) 0.0402(14) 0.0491(14) 0.0022(11) 0.0057(10) 0.0040(10)
C1B 0.0314(9) 0.0251(10) 0.0330(11) 0.0020(8) 0.0107(8) 0.0057(7)
C2B 0.0330(10) 0.0347(12) 0.0382(12) 0.0032(10) 0.0089(8) 0.0017(9)
C3B 0.0372(11) 0.055(2) 0.0497(14) 0.0144(12) 0.0180(10) 0.0119(10)
C4B 0.0603(15) 0.058(2) 0.051(2) 0.0143(13) 0.0291(12) 0.0268(13)
C5B 0.078(2) 0.0418(14) 0.0386(14) -0.0037(12) 0.0204(12) 0.0117(13)
C6B 0.0461(12) 0.0370(13) 0.0358(12) -0.0037(10) 0.0112(9) 0.0013(10)
C1C 0.0268(9) 0.0287(11) 0.0350(11) -0.0016(9) 0.0050(8) -0.0054(7)
C2C 0.0360(11) 0.0321(12) 0.0495(14) -0.0001(10) 0.0113(9) -0.0044(9)
C3C 0.0537(14) 0.0359(14) 0.061(2) 0.0050(12) 0.0142(11) -0.0090(11)
C4C 0.0457(13) 0.062(2) 0.058(2) 0.0093(13) 0.0080(11) -0.0239(12)
C5C 0.0289(11) 0.073(2) 0.061(2) 0.0108(14) 0.0099(10) -0.0077(11)
C6C 0.0322(11) 0.0451(14) 0.0488(14) 0.0055(11) 0.0080(9) 0.0025(10)
C1D 0.0343(10) 0.0316(11) 0.0346(11) -0.0079(9) 0.0100(8) -0.0064(9)
C2D 0.0315(9) 0.0334(11) 0.0283(10) -0.0055(9) 0.0055(8) -0.0063(8)
C3D 0.0347(11) 0.0498(14) 0.0421(13) 0.0031(11) 0.0112(9) -0.0031(10)
C4D 0.0426(13) 0.058(2) 0.056(2) 0.0069(13) 0.0064(11) 0.0088(12)
C5D 0.071(2) 0.0424(15) 0.0421(15) 0.0075(12) 0.0033(12) -0.0048(12)
C6D 0.0636(15) 0.0463(15) 0.0399(14) -0.0016(11) 0.0160(11) -0.0202(12)
C7D 0.0400(11) 0.0440(13) 0.0418(13) -0.0059(11) 0.0136(9) -0.0089(10)
B1 0.053(2) 0.040(2) 0.059(2) -0.0024(14) 0.0170(13) -0.0030(12)
B2 0.0427(13) 0.046(2) 0.050(2) 0.0024(13) 0.0181(12) 0.0056(11)
B3 0.0361(12) 0.053(2) 0.0399(15) 0.0029(13) 0.0044(10) 0.0051(11)
B4 0.0421(13) 0.050(2) 0.055(2) -0.0008(14) 0.0226(12) -0.0067(12)
B5 0.0361(13) 0.061(2) 0.051(2) -0.0114(14) 0.0012(12) 0.0084(12)
B6 0.080(2) 0.056(2) 0.049(2) 0.017(2) 0.028(2) 0.027(2)
B7 0.050(2) 0.049(2) 0.075(2) -0.006(2) 0.0245(14) -0.0170(13)
B8 0.0486(14) 0.049(2) 0.042(2) -0.0110(13) 0.0069(11) -0.0014(12)
B9 0.0431(14) 0.054(2) 0.048(2) -0.0012(13) 0.0101(12) 0.0162(12)
B10 0.083(2) 0.038(2) 0.074(2) 0.000(2) 0.034(2) -0.0038(15)

loop_
_atom_site_label
_atom_site_type_symbol
_atom_site_fract_x
_atom_site_fract_y
_atom_site_fract_z
_atom_site_U_iso_or_equiv
_atom_site_thermal_displace_type
_atom_site_occupancy
_atom_site_calc_flag
_atom_site_refinement_flags
_atom_site_disorder_group
P1 P 0.04864(4) 0.23477(3) 0.15334(3) 0.02902(14) Uani 1 d . .
C1A C -0.0478(2) 0.30772(10) 0.08914(13) 0.0325(4) Uani 1 d . .
C2A C -0.0245(2) 0.37650(12) 0.1218(2) 0.0474(6) Uani 1 d . .
C3A C -0.0914(3) 0.43261(14) 0.0666(2) 0.0593(7) Uani 1 d . .
C4A C -0.1796(3) 0.42004(15) -0.0207(2) 0.0585(7) Uani 1 d . .
C5A C -0.2046(2) 0.35206(15) -0.0542(2) 0.0551(7) Uani 1 d . .
C6A C -0.1394(2) 0.29529(13) 0.0002(2) 0.0441(5) Uani 1 d . .
C1B C 0.1651(2) 0.20296(10) 0.09311(13) 0.0297(4) Uani 1 d . .
C2B C 0.2963(2) 0.23545(12) 0.10857(15) 0.0358(5) Uani 1 d . .
C3B C 0.3833(2) 0.21370(14) 0.0587(2) 0.0463(6) Uani 1 d . .
C4B C 0.3422(3) 0.16057(14) -0.0054(2) 0.0538(6) Uani 1 d . .
C5B C 0.2120(3) 0.12936(14) -0.0225(2) 0.0520(6) Uani 1 d . .
C6B C 0.1224(2) 0.15081(11) 0.02625(14) 0.0400(5) Uani 1 d . .
C1C C -0.0659(2) 0.16557(10) 0.16464(13) 0.0312(4) Uani 1 d . .
C2C C -0.0141(2) 0.09708(11) 0.18160(15) 0.0396(5) Uani 1 d . .
C3C C -0.0967(2) 0.04376(13) 0.1991(2) 0.0510(6) Uani 1 d . .
C4C C -0.2314(2) 0.05897(15) 0.1999(2) 0.0571(7) Uani 1 d . .
C5C C -0.2828(2) 0.12667(15) 0.1844(2) 0.0551(7) Uani 1 d . .
C6C C -0.2015(2) 0.18067(14) 0.1666(2) 0.0431(5) Uani 1 d . .
C1D C 0.1442(2) 0.26542(11) 0.26890(13) 0.0336(4) Uani 1 d . .
C2D C 0.2094(2) 0.20694(10) 0.33543(13) 0.0319(4) Uani 1 d . .
C3D C 0.3461(2) 0.18448(12) 0.3474(2) 0.0424(5) Uani 1 d . .
C4D C 0.4038(2) 0.13183(14) 0.4106(2) 0.0542(6) Uani 1 d . .
C5D C 0.3282(3) 0.10098(14) 0.4624(2) 0.0551(6) Uani 1 d . .
C6D C 0.1926(3) 0.12326(13) 0.4511(2) 0.0499(6) Uani 1 d . .
C7D C 0.1343(2) 0.17573(12) 0.38750(15) 0.0417(5) Uani 1 d . .
B1 B -0.3498(3) 0.5180(2) 0.3110(2) 0.0504(7) Uani 1 d . .
B2 B -0.4361(3) 0.45545(15) 0.3607(2) 0.0454(6) Uani 1 d . .
B3 B -0.4672(2) 0.46136(15) 0.2368(2) 0.0448(6) Uani 1 d . .
B4 B -0.2749(3) 0.45836(15) 0.2535(2) 0.0474(6) Uani 1 d . .
B5 B -0.2356(3) 0.4517(2) 0.3765(2) 0.0522(7) Uani 1 d . .
B6 B -0.3350(3) 0.3749(2) 0.3885(2) 0.0598(8) Uani 1 d . .
B7 B -0.4933(3) 0.3800(2) 0.2874(2) 0.0570(8) Uani 1 d . .
B8 B -0.3847(3) 0.38251(15) 0.2111(2) 0.0480(6) Uani 1 d . .
B9 B -0.2295(3) 0.3740(2) 0.3102(2) 0.0492(7) Uani 1 d . .
B10 B -0.3679(3) 0.3213(2) 0.2947(2) 0.0630(8) Uani 1 d . .
H2A H 0.0384(22) 0.3891(12) 0.1840(16) 0.060(7) Uiso 1 d . .
H3A H -0.0767(22) 0.4803(14) 0.0932(15) 0.061(7) Uiso 1 d . .
H4A H -0.2225(28) 0.4559(15) -0.0640(21) 0.095(10) Uiso 1 d . .
H5A H -0.2683(26) 0.3411(14) -0.1126(18) 0.076(8) Uiso 1 d . .
H6A H -0.1521(19) 0.2491(11) -0.0191(13) 0.036(6) Uiso 1 d . .
H2B H 0.3226(19) 0.2729(11) 0.1508(14) 0.040(6) Uiso 1 d . .
H3B H 0.4746(23) 0.2381(12) 0.0719(15) 0.058(7) Uiso 1 d . .
H4B H 0.4013(25) 0.1441(14) -0.0418(17) 0.076(8) Uiso 1 d . .
H5B H 0.1861(22) 0.0923(12) -0.0624(16) 0.054(7) Uiso 1 d . .
H6B H 0.0326(20) 0.1249(10) 0.0118(14) 0.044(6) Uiso 1 d . .
H2C H 0.0866(21) 0.0851(11) 0.1829(14) 0.048(6) Uiso 1 d . .
H3C H -0.0616(23) -0.0048(14) 0.2114(16) 0.066(7) Uiso 1 d . .
H4C H -0.2850(25) 0.0209(15) 0.2161(18) 0.082(8) Uiso 1 d . .
H5C H -0.3769(26) 0.1362(13) 0.1843(16) 0.072(7) Uiso 1 d . .
H6C H -0.2297(19) 0.2265(11) 0.1575(14) 0.039(6) Uiso 1 d . .
H1DA H 0.2133(18) 0.3010(10) 0.2599(12) 0.039(5) Uiso 1 d . .
H1DB H 0.0680(22) 0.2912(12) 0.2924(15) 0.064(7) Uiso 1 d . .
H7D H 0.0404(22) 0.1925(11) 0.3767(14) 0.054(6) Uiso 1 d . .
H3D H 0.3973(21) 0.2117(12) 0.3134(15) 0.054(6) Uiso 1 d . .
H4D H 0.4946(27) 0.1155(14) 0.4177(17) 0.076(8) Uiso 1 d . .
H5D H 0.3660(26) 0.0654(15) 0.5062(19) 0.081(9) Uiso 1 d . .
H6D H 0.1422(25) 0.1027(14) 0.4879(18) 0.075(8) Uiso 1 d . .
HB1A H -0.3469(26) 0.5791(15) 0.3141(19) 0.087(8) Uiso 1 d . .
HB1B H -0.3494(52) 0.5087(31) 0.3839(37) 0.223(21) Uiso 1 d . .
HB2 H -0.4917(21) 0.4724(12) 0.4138(15) 0.059(6) Uiso 1 d . .
HB3 H -0.5514(23) 0.4884(13) 0.1805(16) 0.070(7) Uiso 1 d . .
HB4 H -0.2148(23) 0.4808(13) 0.2106(16) 0.070(7) Uiso 1 d . .
HB5 H -0.1396(25) 0.4707(13) 0.4352(17) 0.075(7) Uiso 1 d . .
HB6 H -0.3199(25) 0.3551(14) 0.4569(19) 0.086(8) Uiso 1 d . .
HB7 H -0.6058(28) 0.3624(15) 0.2785(19) 0.102(9) Uiso 1 d . .
HB8 H -0.4050(22) 0.3687(13) 0.1380(17) 0.071(7) Uiso 1 d . .
HB9 H -0.1217(23) 0.3509(12) 0.3202(15) 0.066(7) Uiso 1 d . .
HB10 H -0.3720(29) 0.2618(17) 0.2987(21) 0.107(10) Uiso 1 d . .

loop_
_atom_type_symbol
_atom_type_description
_atom_type_scat_dispersion_real
_atom_type_scat_dispersion_imag
_atom_type_scat_source
C C 0.0033 0.0016 'International Tables Vol C Tables 4.2.6.8 and 6.1.1.4'
H H 0.0000 0.0000 'International Tables Vol C Tables 4.2.6.8 and 6.1.1.4'
B B 0.0013 0.0007 'International Tables Vol C Tables 4.2.6.8 and 6.1.1.4'
P P 0.1023 0.0942 'International Tables Vol C Tables 4.2.6.8 and 6.1.1.4'

loop_
_geom_angle_atom_site_label_1
_geom_angle_atom_site_label_2
_geom_angle_atom_site_label_3
_geom_angle
_geom_angle_site_symmetry_1
_geom_angle_site_symmetry_3
_geom_angle_publ_flag
C1C P1 C1A 111.18(9) . . ?
C1C P1 C1B 110.00(9) . . ?
C1A P1 C1B 108.04(8) . . ?
C1C P1 C1D 107.85(9) . . ?
C1A P1 C1D 108.36(9) . . ?
C1B P1 C1D 111.42(9) . . ?
C2A C1A C6A 119.4(2) . . ?
C2A C1A P1 121.7(2) . . ?
C6A C1A P1 118.6(2) . . ?
C1A C2A C3A 120.3(2) . . ?
C1A C2A H2A 123.7(14) . . ?
C3A C2A H2A 116.0(14) . . ?
C4A C3A C2A 119.9(3) . . ?
C4A C3A H3A 121.9(14) . . ?
C2A C3A H3A 118.1(14) . . ?
C3A C4A C5A 120.6(2) . . ?
C3A C4A H4A 124.4(17) . . ?
C5A C4A H4A 114.8(17) . . ?
C4A C5A C6A 120.2(3) . . ?
C4A C5A H5A 123.1(16) . . ?
C6A C5A H5A 116.5(17) . . ?
C5A C6A C1A 119.5(2) . . ?
C5A C6A H6A 123.6(12) . . ?
C1A C6A H6A 116.9(12) . . ?
C6B C1B C2B 119.8(2) . . ?
C6B C1B P1 120.59(14) . . ?
C2B C1B P1 119.4(2) . . ?
C3B C2B C1B 119.7(2) . . ?
C3B C2B H2B 120.4(12) . . ?
C1B C2B H2B 119.9(12) . . ?
C4B C3B C2B 120.2(2) . . ?
C4B C3B H3B 122.9(13) . . ?
C2B C3B H3B 116.9(13) . . ?
C3B C4B C5B 120.4(2) . . ?
C3B C4B H4B 122.2(15) . . ?
C5B C4B H4B 117.4(15) . . ?
C4B C5B C6B 120.3(2) . . ?
C4B C5B H5B 120.8(14) . . ?
C6B C5B H5B 118.7(14) . . ?
C1B C6B C5B 119.6(2) . . ?
C1B C6B H6B 124.7(12) . . ?
C5B C6B H6B 115.6(12) . . ?
C2C C1C C6C 119.8(2) . . ?
C2C C1C P1 119.08(14) . . ?
C6C C1C P1 120.7(2) . . ?
C3C C2C C1C 120.2(2) . . ?
C3C C2C H2C 118.6(11) . . ?
C1C C2C H2C 121.2(11) . . ?
C2C C3C C4C 119.6(2) . . ?
C2C C3C H3C 121.2(14) . . ?
C4C C3C H3C 119.2(13) . . ?
C5C C4C C3C 120.5(2) . . ?
C5C C4C H4C 121.7(15) . . ?
C3C C4C H4C 117.7(15) . . ?
C4C C5C C6C 120.6(2) . . ?
C4C C5C H5C 119.5(15) . . ?
C6C C5C H5C 119.9(15) . . ?
C5C C6C C1C 119.2(2) . . ?
C5C C6C H6C 124.0(12) . . ?
C1C C6C H6C 116.7(12) . . ?
C2D C1D P1 113.82(14) . . ?
C2D C1D H1DA 114.1(10) . . ?
P1 C1D H1DA 105.3(10) . . ?
C2D C1D H1DB 108.9(12) . . ?
P1 C1D H1DB 104.5(12) . . ?
H1DA C1D H1DB 109.7(16) . . ?
C7D C2D C3D 118.9(2) . . ?
C7D C2D C1D 119.8(2) . . ?
C3D C2D C1D 121.3(2) . . ?
C4D C3D C2D 119.8(2) . . ?
C4D C3D H3D 124.7(12) . . ?
C2D C3D H3D 115.2(13) . . ?
C5D C4D C3D 121.0(2) . . ?
C5D C4D H4D 118.7(16) . . ?
C3D C4D H4D 120.3(16) . . ?
C4D C5D C6D 119.5(2) . . ?
C4D C5D H5D 122.2(16) . . ?
C6D C5D H5D 118.3(16) . . ?
C7D C6D C5D 119.6(2) . . ?
C7D C6D H6D 121.3(15) . . ?
C5D C6D H6D 119.1(15) . . ?
C2D C7D C6D 121.2(2) . . ?
C2D C7D H7D 116.2(13) . . ?
C6D C7D H7D 122.6(13) . . ?
B3 B1 B4 65.3(2) . . ?
B3 B1 B2 62.4(2) . . ?
B4 B1 B2 97.1(2) . . ?
B3 B1 B5 96.9(2) . . ?
B4 B1 B5 61.2(2) . . ?
B2 B1 B5 66.8(2) . . ?
B3 B1 HB1A 130.5(13) . . ?
B4 B1 HB1A 131.5(13) . . ?
B2 B1 HB1A 131.4(13) . . ?
B5 B1 HB1A 132.6(13) . . ?
B3 B1 HB1B 109.9(29) . . ?
B4 B1 HB1B 121.7(29) . . ?
B2 B1 HB1B 47.6(29) . . ?
B5 B1 HB1B 62.1(27) . . ?
HB1A B1 HB1B 97.1(32) . . ?
B1 B2 B7 112.0(2) . . ?
B1 B2 B6 110.5(2) . . ?
B7 B2 B6 61.5(2) . . ?
B1 B2 B3 57.8(2) . . ?
B7 B2 B3 59.0(2) . . ?
B6 B2 B3 101.5(2) . . ?
B1 B2 B5 56.95(15) . . ?
B7 B2 B5 99.7(2) . . ?
B6 B2 B5 57.2(2) . . ?
B3 B2 B5 88.4(2) . . ?
B1 B2 HB1B 39.2(24) . . ?
B7 B2 HB1B 147.2(24) . . ?
B6 B2 HB1B 107.9(23) . . ?
B3 B2 HB1B 96.8(24) . . ?
B5 B2 HB1B 54.5(23) . . ?
B1 B2 HB2 121.0(11) . . ?
B7 B2 HB2 121.5(11) . . ?
B6 B2 HB2 115.3(11) . . ?
B3 B2 HB2 137.6(11) . . ?
B5 B2 HB2 128.6(11) . . ?
HB1B B2 HB2 91.3(25) . . ?
B1 B3 B7 114.7(2) . . ?
B1 B3 B8 112.8(2) . . ?
B7 B3 B8 61.0(2) . . ?
B1 B3 B2 59.8(2) . . ?
B7 B3 B2 59.9(2) . . ?
B8 B3 B2 103.2(2) . . ?
B1 B3 B4 57.44(14) . . ?
B7 B3 B4 101.5(2) . . ?
B8 B3 B4 58.76(14) . . ?
B2 B3 B4 90.9(2) . . ?
B1 B3 HB3 114.6(12) . . ?
B7 B3 HB3 123.2(12) . . ?
B8 B3 HB3 120.0(12) . . ?
B2 B3 HB3 131.8(11) . . ?
B4 B3 HB3 128.4(11) . . ?
B1 B4 B5 60.7(2) . . ?
B1 B4 B8 112.7(2) . . ?
B5 B4 B8 103.3(2) . . ?
B1 B4 B9 114.9(2) . . ?
B5 B4 B9 59.9(2) . . ?
B8 B4 B9 60.2(2) . . ?
B1 B4 B3 57.22(14) . . ?
B5 B4 B3 91.8(2) . . ?
B8 B4 B3 58.91(14) . . ?
B9 B4 B3 101.0(2) . . ?
B1 B4 HB4 116.6(13) . . ?
B5 B4 HB4 131.2(12) . . ?
B8 B4 HB4 118.9(13) . . ?
B9 B4 HB4 121.3(13) . . ?
B3 B4 HB4 129.8(12) . . ?
B1 B5 B4 58.1(2) . . ?
B1 B5 B9 113.1(2) . . ?
B4 B5 B9 60.5(2) . . ?
B1 B5 B6 110.1(2) . . ?
B4 B5 B6 102.1(2) . . ?
B9 B5 B6 60.7(2) . . ?
B1 B5 B2 56.24(14) . . ?
B4 B5 B2 88.9(2) . . ?
B9 B5 B2 99.9(2) . . ?
B6 B5 B2 57.38(14) . . ?
B1 B5 HB1B 38.1(19) . . ?
B4 B5 HB1B 95.3(19) . . ?
B9 B5 HB1B 137.7(19) . . ?
B6 B5 HB1B 96.2(21) . . ?
B2 B5 HB1B 41.7(20) . . ?
B1 B5 HB5 117.0(13) . . ?
B4 B5 HB5 130.5(12) . . ?
B9 B5 HB5 121.7(12) . . ?
B6 B5 HB5 122.1(12) . . ?
B2 B5 HB5 132.1(12) . . ?
HB1B B5 HB5 100.5(22) . . ?
B10 B6 B5 111.7(2) . . ?
B10 B6 B2 111.0(2) . . ?
B5 B6 B2 65.5(2) . . ?
B10 B6 B9 56.6(2) . . ?
B5 B6 B9 59.4(2) . . ?
B2 B6 B9 104.7(2) . . ?
B10 B6 B7 55.7(2) . . ?
B5 B6 B7 103.6(2) . . ?
B2 B6 B7 58.8(2) . . ?
B9 B6 B7 89.0(2) . . ?
B10 B6 HB6 122.5(15) . . ?
B5 B6 HB6 117.6(14) . . ?
B2 B6 HB6 115.0(14) . . ?
B9 B6 HB6 133.9(13) . . ?
B7 B6 HB6 130.9(14) . . ?
B10 B7 B3 113.6(2) . . ?
B10 B7 B2 113.7(2) . . ?
B3 B7 B2 61.0(2) . . ?
B10 B7 B8 57.9(2) . . ?
B3 B7 B8 60.35(15) . . ?
B2 B7 B8 103.5(2) . . ?
B10 B7 B6 57.7(2) . . ?
B3 B7 B6 101.6(2) . . ?
B2 B7 B6 59.7(2) . . ?
B8 B7 B6 89.9(2) . . ?
B10 B7 HB7 120.9(15) . . ?
B3 B7 HB7 118.2(15) . . ?
B2 B7 HB7 114.9(14) . . ?
B8 B7 HB7 134.0(14) . . ?
B6 B7 HB7 130.6(14) . . ?
B10 B8 B4 111.7(2) . . ?
B10 B8 B3 110.6(2) . . ?
B4 B8 B3 62.33(14) . . ?
B10 B8 B9 56.9(2) . . ?
B4 B8 B9 59.93(15) . . ?
B3 B8 B9 103.2(2) . . ?
B10 B8 B7 56.3(2) . . ?
B4 B8 B7 102.4(2) . . ?
B3 B8 B7 58.7(2) . . ?
B9 B8 B7 90.0(2) . . ?
B10 B8 HB8 122.8(13) . . ?
B4 B8 HB8 117.0(12) . . ?
B3 B8 HB8 117.4(12) . . ?
B9 B8 HB8 131.7(12) . . ?
B7 B8 HB8 132.5(12) . . ?
B10 B9 B5 113.6(2) . . ?
B10 B9 B4 112.7(2) . . ?
B5 B9 B4 59.6(2) . . ?
B10 B9 B8 57.9(2) . . ?
B5 B9 B8 103.0(2) . . ?
B4 B9 B8 59.91(15) . . ?
B10 B9 B6 58.0(2) . . ?
B5 B9 B6 60.0(2) . . ?
B4 B9 B6 101.0(2) . . ?
B8 B9 B6 91.0(2) . . ?
B10 B9 HB9 120.5(12) . . ?
B5 B9 HB9 116.0(12) . . ?
B4 B9 HB9 119.7(12) . . ?
B8 B9 HB9 133.4(11) . . ?
B6 B9 HB9 129.8(11) . . ?
B7 B10 B9 100.9(2) . . ?
B7 B10 B8 65.8(2) . . ?
B9 B10 B8 65.2(2) . . ?
B7 B10 B6 66.6(2) . . ?
B9 B10 B6 65.4(2) . . ?
B8 B10 B6 99.7(2) . . ?
B7 B10 HB10 129.3(15) . . ?
B9 B10 HB10 129.2(15) . . ?
B8 B10 HB10 136.7(16) . . ?
B6 B10 HB10 123.6(16) . . ?

loop_
_geom_bond_atom_site_label_1
_geom_bond_atom_site_label_2
_geom_bond_distance
_geom_bond_site_symmetry_2
_geom_bond_publ_flag
P1 C1C 1.786(2) . ?
P1 C1A 1.792(2) . ?
P1 C1B 1.794(2) . ?
P1 C1D 1.815(2) . ?
C1A C2A 1.387(3) . ?
C1A C6A 1.399(3) . ?
C2A C3A 1.391(3) . ?
C2A H2A 0.99(2) . ?
C3A C4A 1.368(4) . ?
C3A H3A 0.98(2) . ?
C4A C5A 1.378(4) . ?
C4A H4A 0.95(3) . ?
C5A C6A 1.390(3) . ?
C5A H5A 0.94(2) . ?
C6A H6A 0.92(2) . ?
C1B C6B 1.385(3) . ?
C1B C2B 1.406(3) . ?
C2B C3B 1.382(3) . ?
C2B H2B 0.94(2) . ?
C3B C4B 1.371(3) . ?
C3B H3B 0.99(2) . ?
C4B C5B 1.384(3) . ?
C4B H4B 0.98(3) . ?
C5B C6B 1.388(3) . ?
C5B H5B 0.91(2) . ?
C6B H6B 0.99(2) . ?
C1C C2C 1.391(3) . ?
C1C C6C 1.400(3) . ?
C2C C3C 1.383(3) . ?
C2C H2C 1.03(2) . ?
C3C C4C 1.386(3) . ?
C3C H3C 0.98(3) . ?
C4C C5C 1.374(4) . ?
C4C H4C 0.97(3) . ?
C5C C6C 1.385(3) . ?
C5C H5C 0.96(2) . ?
C6C H6C 0.91(2) . ?
C1D C2D 1.505(3) . ?
C1D H1DA 1.01(2) . ?
C1D H1DB 1.06(2) . ?
C2D C7D 1.381(3) . ?
C2D C3D 1.394(3) . ?
C3D C4D 1.381(3) . ?
C3D H3D 0.98(2) . ?
C4D C5D 1.379(3) . ?
C4D H4D 0.94(2) . ?
C5D C6D 1.385(3) . ?
C5D H5D 0.94(3) . ?
C6D C7D 1.383(3) . ?
C6D H6D 0.94(3) . ?
C7D H7D 0.96(2) . ?
B1 B3 1.728(4) . ?
B1 B4 1.733(4) . ?
B1 B2 1.766(4) . ?
B1 B5 1.781(4) . ?
B1 HB1A 1.16(3) . ?
B1 HB1B 1.12(5) . ?
B2 B7 1.792(4) . ?
B2 B6 1.808(4) . ?
B2 B3 1.811(4) . ?
B2 B5 1.953(4) . ?
B2 HB1B 1.31(6) . ?
B2 HB2 1.16(2) . ?
B3 B7 1.775(4) . ?
B3 B8 1.806(4) . ?
B3 B4 1.868(3) . ?
B3 HB3 1.12(2) . ?
B4 B5 1.789(4) . ?
B4 B8 1.804(4) . ?
B4 B9 1.804(4) . ?
B4 HB4 1.10(2) . ?
B5 B9 1.793(4) . ?
B5 B6 1.804(5) . ?
B5 HB1B 1.60(5) . ?
B5 HB5 1.15(2) . ?
B6 B10 1.695(5) . ?
B6 B9 1.817(4) . ?
B6 B7 1.840(4) . ?
B6 HB6 1.07(3) . ?
B7 B10 1.657(4) . ?
B7 B8 1.818(4) . ?
B7 HB7 1.14(3) . ?
B8 B10 1.688(4) . ?
B8 B9 1.808(4) . ?
B8 HB8 1.10(2) . ?
B9 B10 1.668(4) . ?
B9 HB9 1.13(2) . ?
B10 HB10 1.13(3) . ?
